data_4503971
loop_
_publ_author_name
'Tang, Si-Fu'
'Song, Jun-Ling'
'Li, Xiu-Ling'
'Mao, Jiang-Gao'

_publ_section_title
;
 Novel Luminescent Lanthanide(III) Diphosphonates with Rarely Observed
 Topology
;
_journal_issue 2
_journal_name_full 'Crystal Growth &amp; Design'
_journal_page_first 360
_journal_paper_doi 10.1021/cg060590y
_journal_volume 7
_journal_year 2007
_chemical_formula_sum 'C12 H25 Er N4 O16 P4'
_chemical_formula_weight 772.50
_chemical_name_systematic
; 
 ? 
;
_space_group_IT_number 14
_symmetry_cell_setting monoclinic
_symmetry_space_group_name_Hall '-P 2ybc'
_symmetry_space_group_name_H-M 'P 1 21/c 1'
_atom_sites_solution_hydrogens geom
_atom_sites_solution_primary direct
_atom_sites_solution_secondary difmap
_audit_creation_method SHELXL-97
_cell_angle_alpha 90.00
_cell_angle_beta 91.931(7)
_cell_angle_gamma 90.00
_cell_formula_units_Z 4
_cell_length_a 10.519(4)
_cell_length_b 17.221(6)
_cell_length_c 16.653(6)
_cell_measurement_temperature 293(2)
_cell_volume 3014.9(19)
_computing_structure_refinement 'SHELXL-97 (Sheldrick, 1997)'
_computing_structure_solution 'SHELXS-97 (Sheldrick, 1990)'
_diffrn_ambient_temperature 293(2)
_diffrn_measured_fraction_theta_full 0.998
_diffrn_measured_fraction_theta_max 0.998
_diffrn_measurement_device_type 'Rigaku Mercury CCD'
_diffrn_measurement_method CCD_Profile_fitting
_diffrn_radiation_monochromator graphite
_diffrn_radiation_source 'fine-focus sealed tube'
_diffrn_radiation_type MoK\a
_diffrn_radiation_wavelength 0.71073
_diffrn_reflns_av_R_equivalents 0.0892
_diffrn_reflns_av_sigmaI/netI 0.0901
_diffrn_reflns_limit_h_max 11
_diffrn_reflns_limit_h_min -13
_diffrn_reflns_limit_k_max 22
_diffrn_reflns_limit_k_min -19
_diffrn_reflns_limit_l_max 21
_diffrn_reflns_limit_l_min -20
_diffrn_reflns_number 23057
_diffrn_reflns_theta_full 27.48
_diffrn_reflns_theta_max 27.48
_diffrn_reflns_theta_min 2.37
_diffrn_standards_decay_% <1.0%
_exptl_absorpt_coefficient_mu 3.064
_exptl_absorpt_correction_T_max 1.0000
_exptl_absorpt_correction_T_min 0.7503
_exptl_absorpt_correction_type multi-scan
_exptl_crystal_colour pink
_exptl_crystal_density_diffrn 1.702
_exptl_crystal_density_method 'not measured'
_exptl_crystal_description Prism
_exptl_crystal_F_000 1524
_exptl_crystal_size_max 0.2300
_exptl_crystal_size_mid 0.0500
_exptl_crystal_size_min 0.0300
_refine_diff_density_max 2.585
_refine_diff_density_min -0.877
_refine_diff_density_rms 0.228
_refine_ls_extinction_method none
_refine_ls_goodness_of_fit_ref 1.152
_refine_ls_hydrogen_treatment mixed
_refine_ls_matrix_type full
_refine_ls_number_parameters 337
_refine_ls_number_reflns 6908
_refine_ls_number_restraints 0
_refine_ls_restrained_S_all 1.152
_refine_ls_R_factor_all 0.1052
_refine_ls_R_factor_gt 0.0741
_refine_ls_shift/su_max 0.001
_refine_ls_shift/su_mean 0.000
_refine_ls_structure_factor_coef Fsqd
_refine_ls_weighting_details 'calc w=1/[\s^2^(Fo^2^)+(0.0680P)^2^+18.4610P] where P=(Fo^2^+2Fc^2^)/3'
_refine_ls_weighting_scheme calc
_refine_ls_wR_factor_gt 0.1688
_refine_ls_wR_factor_ref 0.1870
_reflns_number_gt 5100
_reflns_number_total 6908
_reflns_threshold_expression >2sigma(I)
_cod_data_source_file cg060590ysi20061101_042333.cif
_cod_data_source_block 1
_cod_depositor_comments
;
The following automatic conversions were performed:

'_exptl_absorpt_correction_type' value 'Multi-scan' changed to
'multi-scan' according to
/home/saulius/struct/CIF-dictionaries/cif_core.dic dictionary named
'cif_core.dic' version 2.4.1 from 2010-06-29.

Automatic conversion script
Id: cif_fix_values 1715 2011-07-08 13:25:40Z adriana 
;
_cod_original_cell_volume 3015.0(17)
_cod_original_sg_symbol_H-M P2(1)/c
_cod_database_code 4503971

loop_
_symmetry_equiv_pos_as_xyz
'x, y, z'
'-x, y+1/2, -z+1/2'
'-x, -y, -z'
'x, -y-1/2, z-1/2'

loop_
_atom_site_label
_atom_site_type_symbol
_atom_site_fract_x
_atom_site_fract_y
_atom_site_fract_z
_atom_site_U_iso_or_equiv
_atom_site_adp_type
_atom_site_occupancy
_atom_site_symmetry_multiplicity
_atom_site_calc_flag
_atom_site_refinement_flags
Er1 Er 0.71612(4) 0.00357(2) 0.48491(2) 0.01783(14) Uani 1 1 d .
P1 P 0.4561(2) -0.01418(16) 0.33851(15) 0.0238(6) Uani 1 1 d .
P2 P 0.4771(2) 0.13729(15) 0.42461(16) 0.0240(6) Uani 1 1 d .
P3 P 1.0017(2) -0.10633(14) 0.43371(15) 0.0193(5) Uani 1 1 d .
P4 P 0.9361(2) 0.03325(17) 0.32275(15) 0.0250(6) Uani 1 1 d .
N1 N 0.5924(7) 0.1054(5) 0.2857(5) 0.0248(18) Uani 1 1 d .
H1B H 0.6508 0.1149 0.3252 0.030 Uiso 1 1 calc R
H1C H 0.6140 0.0596 0.2641 0.030 Uiso 1 1 calc R
N2 N 0.7337(8) 0.1602(5) 0.1993(5) 0.031(2) Uani 1 1 d .
N3 N 1.1086(8) -0.0806(5) 0.2928(5) 0.030(2) Uani 1 1 d .
H3B H 1.1351 -0.0339 0.2758 0.036 Uiso 1 1 calc R
H3C H 1.1640 -0.0952 0.3323 0.036 Uiso 1 1 calc R
N4 N 1.2470(9) -0.1375(6) 0.2073(5) 0.035(2) Uani 1 1 d .
C1 C 0.4725(9) 0.0911(6) 0.3262(6) 0.026(2) Uani 1 1 d .
H1A H 0.4008 0.1115 0.2935 0.031 Uiso 1 1 calc R
C2 C 0.6129(10) 0.1586(6) 0.2290(6) 0.028(2) Uani 1 1 d .
C3 C 0.5235(10) 0.2116(7) 0.1968(7) 0.034(3) Uani 1 1 d .
H3A H 0.4404 0.2118 0.2140 0.041 Uiso 1 1 calc R
C4 C 0.5608(12) 0.2629(7) 0.1396(7) 0.039(3) Uani 1 1 d .
H4A H 0.5013 0.2978 0.1182 0.047 Uiso 1 1 calc R
C5 C 0.6838(12) 0.2651(7) 0.1119(7) 0.039(3) Uani 1 1 d .
H5A H 0.7075 0.3015 0.0740 0.047 Uiso 1 1 calc R
C6 C 0.7676(11) 0.2125(7) 0.1420(7) 0.038(3) Uani 1 1 d .
H6A H 0.8500 0.2118 0.1234 0.046 Uiso 1 1 calc R
C11 C 0.9875(8) -0.0663(5) 0.3318(6) 0.0206(19) Uani 1 1 d .
H11A H 0.9232 -0.0977 0.3028 0.025 Uiso 1 1 calc R
C12 C 1.1265(10) -0.1289(6) 0.2328(6) 0.028(2) Uani 1 1 d .
C13 C 1.2755(12) -0.1889(8) 0.1491(7) 0.045(3) Uani 1 1 d .
H13A H 1.3593 -0.1924 0.1335 0.055 Uiso 1 1 calc R
C14 C 1.1895(15) -0.2340(9) 0.1135(9) 0.064(4) Uani 1 1 d .
H14A H 1.2116 -0.2699 0.0746 0.077 Uiso 1 1 calc R
C15 C 1.0640(13) -0.2257(9) 0.1365(8) 0.060(4) Uani 1 1 d .
H15A H 1.0004 -0.2549 0.1108 0.072 Uiso 1 1 calc R
C16 C 1.0330(12) -0.1759(8) 0.1955(7) 0.048(3) Uani 1 1 d .
H16A H 0.9492 -0.1729 0.2114 0.058 Uiso 1 1 calc R
O11 O 0.5751(7) -0.0378(4) 0.3867(4) 0.0279(15) Uani 1 1 d .
O12 O 0.4464(7) -0.0513(5) 0.2559(4) 0.0350(18) Uani 1 1 d .
O13 O 0.3343(6) -0.0262(4) 0.3843(4) 0.0247(15) Uani 1 1 d .
O21 O 0.4822(7) 0.2266(4) 0.4117(5) 0.0370(19) Uani 1 1 d .
H21A H 0.4123 0.2421 0.3952 0.055 Uiso 1 1 calc R
O22 O 0.5999(6) 0.1121(4) 0.4649(4) 0.0251(15) Uani 1 1 d .
O23 O 0.3576(6) 0.1148(4) 0.4669(4) 0.0260(15) Uani 1 1 d .
O31 O 0.9940(7) -0.1968(4) 0.4242(4) 0.0337(17) Uani 1 1 d .
H31A H 0.9209 -0.2113 0.4313 0.051 Uiso 1 1 calc R
O32 O 1.1314(6) -0.0863(4) 0.4665(4) 0.0245(15) Uani 1 1 d .
O33 O 0.8907(6) -0.0777(4) 0.4807(4) 0.0230(14) Uani 1 1 d .
O41 O 0.9231(7) 0.0552(5) 0.2359(4) 0.041(2) Uani 1 1 d .
O42 O 1.0485(7) 0.0831(4) 0.3600(5) 0.0349(18) Uani 1 1 d .
H42A H 1.0534 0.0762 0.4088 0.052 Uiso 1 1 calc R
O43 O 0.8156(6) 0.0418(4) 0.3684(4) 0.0257(15) Uani 1 1 d .
O1W O 0.7138(12) -0.1460(9) 0.2887(11) 0.131(7) Uani 1 1 d .
O2W O 0.7577(10) -0.2367(7) 0.4430(8) 0.092(4) Uani 1 1 d .
O3W O 1.193(2) 0.1711(13) 0.2402(15) 0.089(9) Uani 0.50 1 d P
O4W O 0.283(2) 0.2967(12) 0.3632(12) 0.065(6) Uiso 0.50 1 d P
O5W O 0.488(4) 0.0040(18) 0.111(2) 0.132(12) Uiso 0.50 1 d P
O6W O 0.710(4) -0.389(2) 0.434(2) 0.168(15) Uiso 0.50 1 d P

loop_
_atom_site_aniso_label
_atom_site_aniso_U_11
_atom_site_aniso_U_22
_atom_site_aniso_U_33
_atom_site_aniso_U_23
_atom_site_aniso_U_13
_atom_site_aniso_U_12
Er1 0.0083(2) 0.0229(2) 0.0225(2) 0.00023(18) 0.00296(15) 0.00058(16)
P1 0.0130(12) 0.0366(15) 0.0219(12) 0.0000(10) 0.0020(10) -0.0041(10)
P2 0.0125(12) 0.0269(13) 0.0330(14) 0.0078(11) 0.0060(10) 0.0028(10)
P3 0.0111(11) 0.0226(12) 0.0242(12) -0.0023(10) 0.0024(9) -0.0003(9)
P4 0.0145(12) 0.0387(15) 0.0221(12) 0.0052(11) 0.0051(10) 0.0054(11)
N1 0.012(4) 0.029(4) 0.034(5) 0.006(4) 0.005(3) -0.001(3)
N2 0.018(5) 0.038(5) 0.037(5) 0.015(4) 0.006(4) -0.008(4)
N3 0.019(5) 0.035(5) 0.036(5) -0.007(4) 0.004(4) 0.000(4)
N4 0.026(5) 0.049(6) 0.030(5) -0.010(4) 0.010(4) 0.012(4)
C1 0.005(4) 0.038(6) 0.035(6) 0.010(5) 0.004(4) 0.000(4)
C2 0.018(5) 0.038(6) 0.028(5) -0.003(4) 0.008(4) -0.004(4)
C3 0.018(5) 0.047(7) 0.038(6) 0.017(5) 0.001(5) 0.006(5)
C4 0.035(7) 0.041(6) 0.040(6) 0.014(5) -0.004(5) 0.003(5)
C5 0.047(8) 0.034(6) 0.036(6) 0.013(5) 0.005(6) -0.006(5)
C6 0.030(6) 0.043(7) 0.044(7) 0.001(5) 0.016(5) -0.008(5)
C11 0.007(4) 0.029(5) 0.026(5) -0.005(4) 0.000(4) -0.002(4)
C12 0.026(6) 0.037(6) 0.020(5) -0.009(4) 0.010(4) -0.001(4)
C13 0.034(7) 0.061(8) 0.042(7) -0.019(6) 0.006(6) 0.006(6)
C14 0.068(11) 0.068(10) 0.058(9) -0.041(8) 0.013(8) 0.007(8)
C15 0.037(8) 0.088(11) 0.055(8) -0.044(8) 0.008(7) -0.019(7)
C16 0.029(7) 0.072(9) 0.044(7) -0.022(7) 0.015(6) -0.011(6)
O11 0.023(4) 0.028(4) 0.032(4) -0.002(3) -0.005(3) 0.001(3)
O12 0.026(4) 0.060(5) 0.019(4) -0.006(3) 0.007(3) -0.009(4)
O13 0.017(4) 0.034(4) 0.024(3) -0.003(3) 0.003(3) -0.005(3)
O21 0.028(4) 0.023(4) 0.060(5) 0.011(3) 0.007(4) 0.009(3)
O22 0.016(3) 0.034(4) 0.025(3) -0.002(3) -0.003(3) 0.007(3)
O23 0.019(4) 0.027(4) 0.033(4) 0.004(3) 0.013(3) -0.001(3)
O31 0.021(4) 0.034(4) 0.046(5) -0.008(3) 0.012(3) -0.005(3)
O32 0.013(3) 0.035(4) 0.026(4) -0.007(3) 0.002(3) -0.005(3)
O33 0.010(3) 0.023(3) 0.036(4) 0.004(3) 0.005(3) 0.003(3)
O41 0.028(4) 0.068(6) 0.029(4) 0.009(4) 0.014(3) 0.017(4)
O42 0.023(4) 0.039(4) 0.042(4) 0.004(4) 0.006(3) -0.002(3)
O43 0.013(3) 0.036(4) 0.029(4) 0.005(3) 0.008(3) 0.007(3)
O1W 0.047(8) 0.116(11) 0.232(18) -0.082(12) 0.028(9) -0.029(7)
O2W 0.049(7) 0.080(8) 0.150(12) -0.044(8) 0.046(7) -0.025(6)
O3W 0.047(13) 0.090(16) 0.13(2) 0.085(15) 0.049(13) 0.018(11)

loop_
_atom_type_symbol
_atom_type_description
_atom_type_scat_dispersion_real
_atom_type_scat_dispersion_imag
_atom_type_scat_source
C C 0.0033 0.0016 'International Tables Vol C Tables 4.2.6.8 and 6.1.1.4'
H H 0.0000 0.0000 'International Tables Vol C Tables 4.2.6.8 and 6.1.1.4'
N N 0.0061 0.0033 'International Tables Vol C Tables 4.2.6.8 and 6.1.1.4'
O O 0.0106 0.0060 'International Tables Vol C Tables 4.2.6.8 and 6.1.1.4'
P P 0.1023 0.0942 'International Tables Vol C Tables 4.2.6.8 and 6.1.1.4'
Er Er -0.2586 4.9576 'International Tables Vol C Tables 4.2.6.8 and 6.1.1.4'

loop_
_geom_angle_atom_site_label_1
_geom_angle_atom_site_label_2
_geom_angle_atom_site_label_3
_geom_angle
_geom_angle_site_symmetry_1
_geom_angle_site_symmetry_3
O22 Er1 O32 84.6(2) . 3_756
O22 Er1 O11 79.4(2) . .
O32 Er1 O11 152.0(2) 3_756 .
O22 Er1 O13 81.8(2) . 3_656
O32 Er1 O13 74.8(2) 3_756 3_656
O11 Er1 O13 124.6(2) . 3_656
O22 Er1 O33 157.8(2) . .
O32 Er1 O33 80.7(2) 3_756 .
O11 Er1 O33 106.7(2) . .
O13 Er1 O33 109.9(2) 3_656 .
O22 Er1 O43 84.2(2) . .
O32 Er1 O43 77.8(2) 3_756 .
O11 Er1 O43 77.9(3) . .
O13 Er1 O43 150.2(3) 3_656 .
O33 Er1 O43 76.5(2) . .
O22 Er1 O23 126.2(2) . 3_656
O32 Er1 O23 131.6(2) 3_756 3_656
O11 Er1 O23 76.0(2) . 3_656
O13 Er1 O23 74.4(2) 3_656 3_656
O33 Er1 O23 75.8(2) . 3_656
O43 Er1 O23 134.2(2) . 3_656
O12 P1 O11 113.2(4) . .
O12 P1 O13 111.3(4) . .
O11 P1 O13 113.0(4) . .
O12 P1 C1 108.6(5) . .
O11 P1 C1 104.2(4) . .
O13 P1 C1 105.9(4) . .
O22 P2 O23 115.8(4) . .
O22 P2 O21 108.4(4) . .
O23 P2 O21 110.5(4) . .
O22 P2 C1 105.8(4) . .
O23 P2 C1 108.1(4) . .
O21 P2 C1 107.9(5) . .
O32 P3 O33 116.6(4) . .
O32 P3 O31 108.1(4) . .
O33 P3 O31 109.7(4) . .
O32 P3 C11 107.3(4) . .
O33 P3 C11 108.5(4) . .
O31 P3 C11 106.1(4) . .
O41 P4 O43 114.3(4) . .
O41 P4 O42 106.7(5) . .
O43 P4 O42 112.4(4) . .
O41 P4 C11 109.8(5) . .
O43 P4 C11 107.8(4) . .
O42 P4 C11 105.5(4) . .
C2 N1 C1 126.8(8) . .
C6 N2 C2 121.9(9) . .
C12 N3 C11 126.1(9) . .
C13 N4 C12 121.8(10) . .
N1 C1 P2 110.0(7) . .
N1 C1 P1 107.6(7) . .
P2 C1 P1 109.3(5) . .
N1 C2 N2 116.0(9) . .
N1 C2 C3 126.4(9) . .
N2 C2 C3 117.5(9) . .
C4 C3 C2 118.9(10) . .
C3 C4 C5 122.8(11) . .
C6 C5 C4 117.7(10) . .
C5 C6 N2 121.2(11) . .
N3 C11 P4 112.5(7) . .
N3 C11 P3 107.6(7) . .
P4 C11 P3 116.8(5) . .
N3 C12 N4 117.7(9) . .
N3 C12 C16 125.7(10) . .
N4 C12 C16 116.5(9) . .
C14 C13 N4 122.9(12) . .
C13 C14 C15 117.2(12) . .
C16 C15 C14 121.3(12) . .
C15 C16 C12 120.3(11) . .
P1 O11 Er1 142.9(4) . .
P1 O12 O5W 131.9(9) . .
P1 O13 Er1 132.6(4) . 3_656
P2 O21 O4W 119.0(6) . .
P2 O22 Er1 139.6(4) . .
P2 O23 Er1 132.5(4) . 3_656
P3 O31 O2W 107.2(4) . .
P3 O32 Er1 154.1(4) . 3_756
P3 O33 Er1 147.4(4) . .
P4 O43 Er1 143.2(4) . .
O31 O2W O6W 115.5(10) . .

loop_
_geom_bond_atom_site_label_1
_geom_bond_atom_site_label_2
_geom_bond_distance
_geom_bond_site_symmetry_2
Er1 O22 2.251(7) .
Er1 O32 2.274(6) 3_756
Er1 O11 2.285(7) .
Er1 O13 2.293(6) 3_656
Er1 O33 2.313(6) .
Er1 O43 2.331(6) .
Er1 O23 2.333(6) 3_656
P1 O12 1.518(7) .
P1 O11 1.519(7) .
P1 O13 1.527(7) .
P1 C1 1.834(10) .
P2 O22 1.499(7) .
P2 O23 1.513(7) .
P2 O21 1.555(7) .
P2 C1 1.820(11) .
P3 O32 1.492(7) .
P3 O33 1.510(7) .
P3 O31 1.568(8) .
P3 C11 1.832(10) .
P4 O41 1.497(8) .
P4 O43 1.507(7) .
P4 O42 1.572(8) .
P4 C11 1.803(10) .
N1 C2 1.338(13) .
N1 C1 1.471(11) .
N2 C6 1.369(13) .
N2 C2 1.380(13) .
N3 C12 1.318(12) .
N3 C11 1.470(12) .
N4 C13 1.353(14) .
N4 C12 1.358(13) .
C2 C3 1.404(14) .
C3 C4 1.366(15) .
C4 C5 1.388(17) .
C5 C6 1.348(17) .
C12 C16 1.404(15) .
C13 C14 1.318(19) .
C14 C15 1.395(19) .
C15 C16 1.351(16) .
O12 O5W 2.65(4) .
O13 Er1 2.293(6) 3_656
O21 O4W 2.52(2) .
O23 Er1 2.333(6) 3_656
O31 O2W 2.607(12) .
O32 Er1 2.274(6) 3_756
O1W O4W 2.72(3) 2_645
O2W O6W 2.67(4) .
